data_8000239
loop_
_publ_author_name
'Wiedbrauk, Sandra'
'Maerz, Benjamin'
'Samoylova, Elena'
'Mayer, Peter'
'Zinth, Wolfgang'
'Dube, Henry'

_publ_section_title
;
 Ingredients to TICT Formation in Donor Substituted Hemithioindigo.
;
_journal_issue 7
_journal_name_full 'The journal of physical chemistry letters'
_journal_page_first 1585
_journal_page_last 1592
_journal_paper_doi 10.1021/acs.jpclett.7b00371
_journal_volume 8
_journal_year 2017
_chemical_formula_moiety 'C20 H20 O S'
_chemical_formula_sum 'C20 H20 O S'
_chemical_formula_weight 308.438
_space_group_IT_number 14
_symmetry_cell_setting monoclinic
_symmetry_Int_Tables_number 14
_symmetry_space_group_name_Hall '-P 2yn'
_symmetry_space_group_name_H-M 'P 1 21/n 1'
_atom_sites_solution_hydrogens geom
_atom_sites_solution_primary direct
_atom_sites_solution_secondary difmap
_audit_block_code C20H20OS_rv267_carell
_audit_creation_method 'form98_non/compatible with shelxl97-2'
_audit_update_record 22-Jul-13
_cell_angle_alpha 90.00
_cell_angle_beta 102.7456(19)
_cell_angle_gamma 90.00
_cell_formula_units_Z 4
_cell_length_a 8.6197(5)
_cell_length_b 13.3862(8)
_cell_length_c 13.6456(9)
_cell_measurement_reflns_used 121
_cell_measurement_temperature 100(2)
_cell_measurement_theta_max 27.4596
_cell_measurement_theta_min 3.0247
_cell_volume 1535.70(16)
_computing_cell_refinement 'APEX2 v2012.4-3 (Bruker AXS)'
_computing_data_collection 'Bruker Instrument Service v3.0.21'
_computing_data_reduction 'SAINT V8.18C (Bruker AXS Inc., 2011)'
_computing_structure_refinement
;
Sheldrick, G. M. (2008).
<i>Acta Cryst.</i> A<b>64</b>, 112--122.
;
_computing_structure_solution
;
A. Altomare, M. C. Burla, M. Camalli, G. L. Cascarano, C. Giacovazzo, A.
Guagliardi, A. G. G. Moliterni, G. Polidori, R. Spagna: SIR97: a new tool for
crystal structure determination and refinement; J. Appl. Crystallogr. 1999,
32, 115-119.
;
_diffrn_ambient_temperature 100(2)
_diffrn_detector_area_resol_mean 10.4167
_diffrn_measured_fraction_theta_full 0.998
_diffrn_measured_fraction_theta_max 0.998
_diffrn_measurement_device 'fixed-chi three-circle diffractometer'
_diffrn_measurement_device_type 'Bruker D8Venture'
_diffrn_measurement_method 'mix of phi and omega scans'
_diffrn_radiation_collimation 0.8_mm
_diffrn_radiation_monochromator 'focusing mirrors'
_diffrn_radiation_type 'Mo K\a'
_diffrn_radiation_wavelength 0.71073
_diffrn_reflns_av_R_equivalents 0.0716
_diffrn_reflns_av_sigmaI/netI 0.0354
_diffrn_reflns_limit_h_max 10
_diffrn_reflns_limit_h_min -10
_diffrn_reflns_limit_k_max 16
_diffrn_reflns_limit_k_min -16
_diffrn_reflns_limit_l_max 17
_diffrn_reflns_limit_l_min -17
_diffrn_reflns_number 30363
_diffrn_reflns_theta_full 26.36
_diffrn_reflns_theta_max 26.39
_diffrn_reflns_theta_min 3.04
_diffrn_source_current 50
_diffrn_source_power 2.5
_diffrn_source_type 'Bruker TXS'
_diffrn_source_voltage 50
_exptl_absorpt_coefficient_mu 0.210
_exptl_absorpt_correction_T_max 0.9585
_exptl_absorpt_correction_T_min 0.9024
_exptl_absorpt_correction_type multi-scan
_exptl_absorpt_process_details 'SADABS V2012/1 (Bruker AXS Inc.)'
_exptl_crystal_colour yellow
_exptl_crystal_density_diffrn 1.33407(14)
_exptl_crystal_density_method 'not measured'
_exptl_crystal_description block
_exptl_crystal_F_000 656
_exptl_crystal_size_max 0.196
_exptl_crystal_size_mid 0.081
_exptl_crystal_size_min 0.053
_refine_diff_density_max 0.311
_refine_diff_density_min -0.235
_refine_diff_density_rms 0.056
_refine_ls_extinction_method none
_refine_ls_goodness_of_fit_ref 1.042
_refine_ls_hydrogen_treatment constr
_refine_ls_matrix_type full
_refine_ls_number_parameters 204
_refine_ls_number_reflns 3126
_refine_ls_number_restraints 0
_refine_ls_restrained_S_all 1.042
_refine_ls_R_factor_all 0.0584
_refine_ls_R_factor_gt 0.0381
_refine_ls_shift/su_max 0.001
_refine_ls_shift/su_mean 0.000
_refine_ls_structure_factor_coef Fsqd
_refine_ls_weighting_details 'calc w=1/[\s^2^(Fo^2^)+(0.0429P)^2^+1.0685P] where P=(Fo^2^+2Fc^2^)/3'
_refine_ls_weighting_scheme calc
_refine_ls_wR_factor_gt 0.0885
_refine_ls_wR_factor_ref 0.0975
_reflns_number_gt 2450
_reflns_number_total 3126
_reflns_threshold_expression >2sigma(I)
_cod_data_source_file jz7b00371_si_001.cif
_cod_data_source_block rv267
_cod_depositor_comments 'Adding full bibliography for 8000237--8000240.cif.'
_cod_original_sg_symbol_H-M 'P 21/n'
_cod_database_code 8000239

loop_
_symmetry_equiv_pos_as_xyz
'x, y, z'
'-x+1/2, y+1/2, -z+1/2'
'-x, -y, -z'
'x-1/2, -y-1/2, z-1/2'

loop_
_atom_site_label
_atom_site_type_symbol
_atom_site_fract_x
_atom_site_fract_y
_atom_site_fract_z
_atom_site_U_iso_or_equiv
_atom_site_adp_type
_atom_site_occupancy
_atom_site_symmetry_multiplicity
_atom_site_calc_flag
_atom_site_refinement_flags
C1 C 0.4225(2) 0.34411(13) 0.42681(13) 0.0136(4) Uani 1 1 d .
C2 C 0.3373(2) 0.42628(13) 0.44817(14) 0.0165(4) Uani 1 1 d .
H2 H 0.3663 0.4594 0.5111 0.020 Uiso 1 1 calc R
C3 C 0.2084(2) 0.45872(14) 0.37500(14) 0.0186(4) Uani 1 1 d .
H3 H 0.1498 0.5154 0.3879 0.022 Uiso 1 1 calc R
C4 C 0.1637(2) 0.40957(14) 0.28311(14) 0.0176(4) Uani 1 1 d .
H4 H 0.0754 0.4331 0.2340 0.021 Uiso 1 1 calc R
C5 C 0.2471(2) 0.32691(14) 0.26311(14) 0.0160(4) Uani 1 1 d .
H5 H 0.2159 0.2928 0.2008 0.019 Uiso 1 1 calc R
C6 C 0.3778(2) 0.29406(13) 0.33550(13) 0.0129(4) Uani 1 1 d .
C7 C 0.4818(2) 0.20932(13) 0.32612(13) 0.0136(4) Uani 1 1 d .
C8 C 0.6129(2) 0.20198(13) 0.41880(13) 0.0130(4) Uani 1 1 d .
C9 C 0.7239(2) 0.13094(13) 0.43159(13) 0.0140(4) Uani 1 1 d .
H9 H 0.7193 0.0865 0.3768 0.017 Uiso 1 1 calc R
C10 C 0.8537(2) 0.11297(13) 0.52111(13) 0.0126(4) Uani 1 1 d .
C11 C 0.8489(2) 0.02423(13) 0.57538(13) 0.0129(4) Uani 1 1 d .
C12 C 0.9668(2) 0.00533(13) 0.66176(13) 0.0138(4) Uani 1 1 d .
C13 C 1.0941(2) 0.07256(13) 0.69079(13) 0.0147(4) Uani 1 1 d .
C14 C 1.1006(2) 0.15979(13) 0.63492(14) 0.0144(4) Uani 1 1 d .
C15 C 0.9794(2) 0.18088(13) 0.55030(14) 0.0141(4) Uani 1 1 d .
C16 C 0.7134(2) -0.04838(13) 0.54312(14) 0.0164(4) Uani 1 1 d .
H16A H 0.7542 -0.1169 0.5517 0.025 Uiso 1 1 calc R
H16B H 0.6629 -0.0369 0.4723 0.025 Uiso 1 1 calc R
H16C H 0.6349 -0.0385 0.5844 0.025 Uiso 1 1 calc R
C17 C 0.9530(2) -0.08651(14) 0.72354(14) 0.0194(4) Uani 1 1 d .
H17A H 0.8414 -0.0967 0.7262 0.029 Uiso 1 1 calc R
H17B H 1.0171 -0.0775 0.7918 0.029 Uiso 1 1 calc R
H17C H 0.9916 -0.1449 0.6927 0.029 Uiso 1 1 calc R
C18 C 1.2230(2) 0.05027(15) 0.78307(14) 0.0188(4) Uani 1 1 d .
H18A H 1.3208 0.0853 0.7782 0.028 Uiso 1 1 calc R
H18B H 1.2430 -0.0218 0.7876 0.028 Uiso 1 1 calc R
H18C H 1.1886 0.0729 0.8432 0.028 Uiso 1 1 calc R
C19 C 1.2374(2) 0.23245(14) 0.66428(15) 0.0204(4) Uani 1 1 d .
H19A H 1.2832 0.2267 0.7365 0.031 Uiso 1 1 calc R
H19B H 1.1986 0.3007 0.6487 0.031 Uiso 1 1 calc R
H19C H 1.3190 0.2170 0.6267 0.031 Uiso 1 1 calc R
C20 C 0.9897(2) 0.27413(14) 0.48982(15) 0.0201(4) Uani 1 1 d .
H20A H 0.9030 0.2743 0.4297 0.030 Uiso 1 1 calc R
H20B H 1.0920 0.2755 0.4697 0.030 Uiso 1 1 calc R
H20C H 0.9806 0.3331 0.5307 0.030 Uiso 1 1 calc R
O1 O 0.46601(15) 0.15157(9) 0.25583(9) 0.0182(3) Uani 1 1 d .
S1 S 0.59498(5) 0.29506(3) 0.50729(3) 0.01555(13) Uani 1 1 d .

loop_
_atom_site_aniso_label
_atom_site_aniso_U_11
_atom_site_aniso_U_22
_atom_site_aniso_U_33
_atom_site_aniso_U_23
_atom_site_aniso_U_13
_atom_site_aniso_U_12
C1 0.0119(8) 0.0139(9) 0.0153(9) 0.0031(7) 0.0036(7) -0.0026(7)
C2 0.0164(9) 0.0153(9) 0.0186(10) -0.0010(8) 0.0058(8) -0.0020(7)
C3 0.0149(9) 0.0147(9) 0.0273(11) 0.0044(8) 0.0073(8) 0.0015(7)
C4 0.0114(9) 0.0201(9) 0.0207(10) 0.0079(8) 0.0020(7) 0.0001(8)
C5 0.0152(9) 0.0186(9) 0.0138(9) 0.0036(7) 0.0020(7) -0.0050(7)
C6 0.0117(8) 0.0140(8) 0.0140(9) 0.0027(7) 0.0049(7) -0.0030(7)
C7 0.0134(8) 0.0128(9) 0.0150(9) 0.0021(7) 0.0043(7) -0.0041(7)
C8 0.0145(8) 0.0118(8) 0.0133(9) 0.0008(7) 0.0042(7) -0.0027(7)
C9 0.0149(9) 0.0123(8) 0.0157(9) 0.0002(7) 0.0054(7) -0.0022(7)
C10 0.0112(8) 0.0121(9) 0.0153(9) -0.0021(7) 0.0050(7) 0.0024(7)
C11 0.0109(8) 0.0130(9) 0.0161(9) -0.0028(7) 0.0059(7) 0.0006(7)
C12 0.0130(9) 0.0130(9) 0.0167(9) -0.0009(7) 0.0060(7) 0.0030(7)
C13 0.0123(8) 0.0167(9) 0.0161(9) -0.0043(7) 0.0055(7) 0.0030(7)
C14 0.0116(8) 0.0143(9) 0.0181(9) -0.0053(7) 0.0052(7) 0.0006(7)
C15 0.0134(8) 0.0121(9) 0.0186(9) -0.0017(7) 0.0072(7) 0.0009(7)
C16 0.0141(9) 0.0144(9) 0.0206(10) 0.0005(8) 0.0035(7) 0.0000(7)
C17 0.0189(9) 0.0181(9) 0.0207(10) 0.0024(8) 0.0029(8) 0.0013(8)
C18 0.0156(9) 0.0213(10) 0.0188(10) -0.0021(8) 0.0021(7) -0.0005(8)
C19 0.0161(9) 0.0216(10) 0.0218(10) -0.0021(8) 0.0010(8) -0.0037(8)
C20 0.0164(9) 0.0171(9) 0.0268(11) 0.0021(8) 0.0046(8) -0.0021(8)
O1 0.0190(7) 0.0192(7) 0.0161(7) -0.0031(6) 0.0030(5) -0.0022(5)
S1 0.0154(2) 0.0167(2) 0.0131(2) -0.00142(18) 0.00010(17) 0.00297(18)

loop_
_atom_type_symbol
_atom_type_description
_atom_type_scat_dispersion_real
_atom_type_scat_dispersion_imag
_atom_type_scat_source
C C 0.0033 0.0016 'International Tables Vol C Tables 4.2.6.8 and 6.1.1.4'
H H 0.0000 0.0000 'International Tables Vol C Tables 4.2.6.8 and 6.1.1.4'
O O 0.0106 0.0060 'International Tables Vol C Tables 4.2.6.8 and 6.1.1.4'
S S 0.1246 0.1234 'International Tables Vol C Tables 4.2.6.8 and 6.1.1.4'

loop_
_geom_angle_atom_site_label_1
_geom_angle_atom_site_label_2
_geom_angle_atom_site_label_3
_geom_angle
C2 C1 C6 120.92(16)
C2 C1 S1 125.10(14)
C6 C1 S1 113.97(13)
C1 C2 C3 118.22(17)
C1 C2 H2 120.9
C3 C2 H2 120.9
C2 C3 C4 121.20(17)
C2 C3 H3 119.4
C4 C3 H3 119.4
C5 C4 C3 120.28(17)
C5 C4 H4 119.9
C3 C4 H4 119.9
C4 C5 C6 119.16(17)
C4 C5 H5 120.4
C6 C5 H5 120.4
C1 C6 C5 120.20(17)
C1 C6 C7 113.30(15)
C5 C6 C7 126.49(16)
O1 C7 C6 126.52(16)
O1 C7 C8 123.75(16)
C6 C7 C8 109.72(15)
C9 C8 C7 122.80(16)
C9 C8 S1 125.63(14)
C7 C8 S1 111.53(12)
C8 C9 C10 127.80(16)
C8 C9 H9 116.1
C10 C9 H9 116.1
C15 C10 C11 120.56(16)
C15 C10 C9 121.59(16)
C11 C10 C9 117.84(15)
C12 C11 C10 119.79(16)
C12 C11 C16 120.06(16)
C10 C11 C16 120.10(16)
C11 C12 C13 119.86(16)
C11 C12 C17 119.06(16)
C13 C12 C17 121.07(16)
C14 C13 C12 120.12(16)
C14 C13 C18 120.42(16)
C12 C13 C18 119.46(16)
C13 C14 C15 120.18(16)
C13 C14 C19 120.91(16)
C15 C14 C19 118.91(16)
C10 C15 C14 119.41(16)
C10 C15 C20 121.00(16)
C14 C15 C20 119.55(16)
C11 C16 H16A 109.5
C11 C16 H16B 109.5
H16A C16 H16B 109.5
C11 C16 H16C 109.5
H16A C16 H16C 109.5
H16B C16 H16C 109.5
C12 C17 H17A 109.5
C12 C17 H17B 109.5
H17A C17 H17B 109.5
C12 C17 H17C 109.5
H17A C17 H17C 109.5
H17B C17 H17C 109.5
C13 C18 H18A 109.5
C13 C18 H18B 109.5
H18A C18 H18B 109.5
C13 C18 H18C 109.5
H18A C18 H18C 109.5
H18B C18 H18C 109.5
C14 C19 H19A 109.5
C14 C19 H19B 109.5
H19A C19 H19B 109.5
C14 C19 H19C 109.5
H19A C19 H19C 109.5
H19B C19 H19C 109.5
C15 C20 H20A 109.5
C15 C20 H20B 109.5
H20A C20 H20B 109.5
C15 C20 H20C 109.5
H20A C20 H20C 109.5
H20B C20 H20C 109.5
C8 S1 C1 91.47(8)

loop_
_geom_bond_atom_site_label_1
_geom_bond_atom_site_label_2
_geom_bond_distance
C1 C2 1.389(3)
C1 C6 1.392(3)
C1 S1 1.7682(18)
C2 C3 1.389(3)
C2 H2 0.9500
C3 C4 1.393(3)
C3 H3 0.9500
C4 C5 1.379(3)
C4 H4 0.9500
C5 C6 1.395(2)
C5 H5 0.9500
C6 C7 1.469(2)
C7 O1 1.216(2)
C7 C8 1.501(2)
C8 C9 1.333(2)
C8 S1 1.7653(18)
C9 C10 1.483(2)
C9 H9 0.9500
C10 C15 1.403(2)
C10 C11 1.405(2)
C11 C12 1.399(2)
C11 C16 1.509(2)
C12 C13 1.407(2)
C12 C17 1.510(3)
C13 C14 1.402(3)
C13 C18 1.514(2)
C14 C15 1.404(3)
C14 C19 1.513(2)
C15 C20 1.510(2)
C16 H16A 0.9800
C16 H16B 0.9800
C16 H16C 0.9800
C17 H17A 0.9800
C17 H17B 0.9800
C17 H17C 0.9800
C18 H18A 0.9800
C18 H18B 0.9800
C18 H18C 0.9800
C19 H19A 0.9800
C19 H19B 0.9800
C19 H19C 0.9800
C20 H20A 0.9800
C20 H20B 0.9800
C20 H20C 0.9800

loop_
_geom_torsion_atom_site_label_1
_geom_torsion_atom_site_label_2
_geom_torsion_atom_site_label_3
_geom_torsion_atom_site_label_4
_geom_torsion
C6 C1 C2 C3 -1.5(3)
S1 C1 C2 C3 176.93(13)
C1 C2 C3 C4 1.0(3)
C2 C3 C4 C5 0.2(3)
C3 C4 C5 C6 -0.8(3)
C2 C1 C6 C5 0.9(3)
S1 C1 C6 C5 -177.70(13)
C2 C1 C6 C7 179.86(15)
S1 C1 C6 C7 1.23(19)
C4 C5 C6 C1 0.3(3)
C4 C5 C6 C7 -178.50(16)
C1 C6 C7 O1 177.34(17)
C5 C6 C7 O1 -3.8(3)
C1 C6 C7 C8 -1.5(2)
C5 C6 C7 C8 177.34(16)
O1 C7 C8 C9 0.2(3)
C6 C7 C8 C9 179.05(16)
O1 C7 C8 S1 -177.73(14)
C6 C7 C8 S1 1.15(17)
C7 C8 C9 C10 -176.74(16)
S1 C8 C9 C10 0.9(3)
C8 C9 C10 C15 -67.4(3)
C8 C9 C10 C11 113.8(2)
C15 C10 C11 C12 2.8(2)
C9 C10 C11 C12 -178.44(16)
C15 C10 C11 C16 -179.82(16)
C9 C10 C11 C16 -1.0(2)
C10 C11 C12 C13 -3.5(2)
C16 C11 C12 C13 179.13(15)
C10 C11 C12 C17 175.38(15)
C16 C11 C12 C17 -2.0(2)
C11 C12 C13 C14 1.8(3)
C17 C12 C13 C14 -177.00(16)
C11 C12 C13 C18 -178.64(16)
C17 C12 C13 C18 2.5(2)
C12 C13 C14 C15 0.6(3)
C18 C13 C14 C15 -178.98(16)
C12 C13 C14 C19 -179.36(16)
C18 C13 C14 C19 1.1(3)
C11 C10 C15 C14 -0.4(3)
C9 C10 C15 C14 -179.15(16)
C11 C10 C15 C20 177.18(16)
C9 C10 C15 C20 -1.6(3)
C13 C14 C15 C10 -1.3(3)
C19 C14 C15 C10 178.66(16)
C13 C14 C15 C20 -178.88(16)
C19 C14 C15 C20 1.0(2)
C9 C8 S1 C1 -178.26(16)
C7 C8 S1 C1 -0.43(13)
C2 C1 S1 C8 -179.01(16)
C6 C1 S1 C8 -0.45(14)
